data_4068042
loop_
_publ_author_name
'Himmelspach, Alexander'
'Sprenger, Jan A. P.'
'Warneke, Jonas'
'Z\"ahres, Manfred'
'Finze, Maik'

_publ_section_title
;
 Mercury(II) Complexes of the Carba-closo-dodecaboranyl Ligands
 [closo-1-CB11X11]2--(X = H, F, Cl, Br, I)
;
_journal_issue 4
_journal_name_full Organometallics
_journal_page_first 1566
_journal_paper_doi 10.1021/om201023h
_journal_volume 31
_journal_year 2012
_chemical_formula_moiety '2(C7 H16 B11 Hg), 2(C8 H20 N), C3 H6 O'
_chemical_formula_sum 'C33 H78 B22 Hg2 N2 O'
_chemical_formula_weight 1157.97
_chemical_name_systematic
;
?
;
_space_group_IT_number 4
_symmetry_cell_setting monoclinic
_symmetry_space_group_name_Hall 'P 2yb'
_symmetry_space_group_name_H-M 'P 1 21 1'
_atom_sites_solution_hydrogens geom
_atom_sites_solution_primary direct
_atom_sites_solution_secondary difmap
_audit_creation_method SHELXL-97
_cell_angle_alpha 90.00
_cell_angle_beta 101.36(3)
_cell_angle_gamma 90.00
_cell_formula_units_Z 2
_cell_length_a 10.908(2)
_cell_length_b 17.524(4)
_cell_length_c 13.362(3)
_cell_measurement_reflns_used 2000
_cell_measurement_temperature 295(2)
_cell_measurement_theta_max 24.50
_cell_measurement_theta_min 2.21
_cell_volume 2504.1(10)
_computing_cell_refinement 'CELL (Stoe & Cie, 1996)'
_computing_data_collection 'EXPOSE (Stoe & Cie, 1996)'
_computing_data_reduction 'INTEGRATE (Stoe & Cie, 1996)'
_computing_molecular_graphics 'Diamond3.1 (Crystal Impact GbR, 2006)'
_computing_publication_material 'SHELXL-97 (Sheldrick, 1997)'
_computing_structure_refinement 'SHELXL-97 (Sheldrick, 1997)'
_computing_structure_solution 'SHELXS-97 (Sheldrick, 1990)'
_diffrn_ambient_temperature 295(2)
_diffrn_measured_fraction_theta_full 0.947
_diffrn_measured_fraction_theta_max 0.947
_diffrn_measurement_device_type 'Stoe IPDS'
_diffrn_measurement_method \f-scans
_diffrn_radiation_monochromator graphite
_diffrn_radiation_source 'fine-focus sealed tube'
_diffrn_radiation_type MoK\a
_diffrn_radiation_wavelength 0.71073
_diffrn_reflns_av_R_equivalents 0.0504
_diffrn_reflns_av_sigmaI/netI 0.0390
_diffrn_reflns_limit_h_max 11
_diffrn_reflns_limit_h_min -12
_diffrn_reflns_limit_k_max 20
_diffrn_reflns_limit_k_min -20
_diffrn_reflns_limit_l_max 14
_diffrn_reflns_limit_l_min -14
_diffrn_reflns_number 25896
_diffrn_reflns_theta_full 24.00
_diffrn_reflns_theta_max 24.00
_diffrn_reflns_theta_min 1.90
_exptl_absorpt_coefficient_mu 6.153
_exptl_absorpt_correction_T_max 0.4864
_exptl_absorpt_correction_T_min 0.2403
_exptl_absorpt_correction_type numerical
_exptl_absorpt_process_details 'X-RED 1.20 (Stoe & Cie, 1996)'
_exptl_crystal_colour colourless
_exptl_crystal_density_diffrn 1.536
_exptl_crystal_density_method 'not measured'
_exptl_crystal_description block
_exptl_crystal_F_000 1136
_exptl_crystal_size_max 0.12
_exptl_crystal_size_mid 0.10
_exptl_crystal_size_min 0.10
_refine_diff_density_max 1.888
_refine_diff_density_min -1.794
_refine_diff_density_rms 0.195
_refine_ls_abs_structure_details 'Flack H D (1983), Acta Cryst. A39, 876-881'
_refine_ls_abs_structure_Flack 0.002(13)
_refine_ls_extinction_method none
_refine_ls_goodness_of_fit_ref 1.082
_refine_ls_hydrogen_treatment constr
_refine_ls_matrix_type full
_refine_ls_number_parameters 551
_refine_ls_number_reflns 7392
_refine_ls_number_restraints 145
_refine_ls_restrained_S_all 1.075
_refine_ls_R_factor_all 0.0459
_refine_ls_R_factor_gt 0.0370
_refine_ls_shift/su_max 0.001
_refine_ls_shift/su_mean 0.000
_refine_ls_structure_factor_coef Fsqd
_refine_ls_weighting_details 'calc w=1/[\s^2^(Fo^2^)+(0.0865P)^2^+2.9718P] where P=(Fo^2^+2Fc^2^)/3'
_refine_ls_weighting_scheme calc
_refine_ls_wR_factor_gt 0.0952
_refine_ls_wR_factor_ref 0.1177
_reflns_number_gt 6804
_reflns_number_total 7392
_reflns_threshold_expression >2sigma(I)
_cod_data_source_file om201023h_si_001.cif
_cod_data_source_block '[Et4N][PhHg(closo-1-CB11H11)]0.5(Me2CO)'
_cod_original_cell_volume 2504.2(9)
_cod_original_sg_symbol_H-M 'P 21'
_cod_database_code 4068042

loop_
_symmetry_equiv_pos_as_xyz
'x, y, z'
'-x, y+1/2, -z'

loop_
_atom_site_label
_atom_site_type_symbol
_atom_site_fract_x
_atom_site_fract_y
_atom_site_fract_z
_atom_site_U_iso_or_equiv
_atom_site_adp_type
_atom_site_occupancy
_atom_site_symmetry_multiplicity
_atom_site_calc_flag
_atom_site_refinement_flags
C1 C 0.6430(9) 0.9451(6) 0.1801(7) 0.022(2) Uani 1 1 d U
B1 B 0.5269(12) 1.0122(8) 0.1306(11) 0.029(3) Uani 1 1 d U
H1 H 0.4814 1.0519 0.1755 0.034 Uiso 1 1 calc R
B2 B 0.6864(12) 1.0236(8) 0.1196(12) 0.035(3) Uani 1 1 d U
H2 H 0.7435 1.0709 0.1578 0.043 Uiso 1 1 calc R
B3 B 0.7496(11) 0.9319(9) 0.1082(11) 0.032(3) Uani 1 1 d U
H3 H 0.8491 0.9201 0.1382 0.039 Uiso 1 1 calc R
B4 B 0.6318(12) 0.8626(8) 0.1147(11) 0.032(3) Uani 1 1 d U
H4 H 0.6534 0.8060 0.1494 0.038 Uiso 1 1 calc R
B5 B 0.4938(11) 0.9131(7) 0.1289(11) 0.028(3) Uani 1 1 d U
H5 H 0.4275 0.8897 0.1731 0.033 Uiso 1 1 calc R
B6 B 0.4439(11) 0.9693(8) 0.0179(10) 0.030(3) Uani 1 1 d U
H6 H 0.3443 0.9809 -0.0118 0.036 Uiso 1 1 calc R
B7 B 0.5641(13) 1.0382(8) 0.0146(12) 0.038(3) Uani 1 1 d U
H7 H 0.5423 1.0956 -0.0173 0.046 Uiso 1 1 calc R
B8 B 0.7018(14) 0.9889(9) -0.0010(13) 0.042(3) Uani 1 1 d U
H8 H 0.7691 1.0134 -0.0435 0.051 Uiso 1 1 calc R
B9 B 0.6674(13) 0.8884(9) -0.0035(13) 0.041(4) Uani 1 1 d U
H9 H 0.7128 0.8476 -0.0472 0.049 Uiso 1 1 calc R
B10 B 0.5086(11) 0.8763(8) 0.0055(10) 0.029(3) Uani 1 1 d U
H10 H 0.4519 0.8287 -0.0324 0.034 Uiso 1 1 calc R
B11 B 0.5521(12) 0.9564(7) -0.0642(11) 0.033(3) Uani 1 1 d U
H11 H 0.5227 0.9608 -0.1476 0.040 Uiso 1 1 calc R
Hg1 Hg 0.68949(3) 0.93788(2) 0.34191(3) 0.03010(14) Uani 1 1 d .
C2 C 0.7244(10) 0.9239(6) 0.4995(9) 0.029(3) Uani 1 1 d .
C3 C 0.8293(12) 0.8838(7) 0.5478(9) 0.038(3) Uani 1 1 d .
H3A H 0.8857 0.8650 0.5099 0.045 Uiso 1 1 calc R
C4 C 0.8502(12) 0.8717(9) 0.6526(11) 0.048(3) Uani 1 1 d .
H4A H 0.9225 0.8470 0.6854 0.057 Uiso 1 1 calc R
C5 C 0.7622(13) 0.8968(9) 0.7087(12) 0.051(4) Uani 1 1 d .
H5A H 0.7744 0.8868 0.7783 0.062 Uiso 1 1 calc R
C6 C 0.6556(10) 0.9370(9) 0.6604(10) 0.044(3) Uani 1 1 d .
H6A H 0.5986 0.9557 0.6977 0.052 Uiso 1 1 calc R
C7 C 0.6373(9) 0.9481(7) 0.5560(10) 0.033(3) Uani 1 1 d .
H7A H 0.5649 0.9724 0.5227 0.039 Uiso 1 1 calc R
C8 C 0.1754(10) 0.9795(7) 0.2954(9) 0.031(3) Uani 1 1 d U
B12 B 0.0610(11) 0.9707(8) 0.3732(10) 0.028(3) Uani 1 1 d U
H12 H -0.0115 0.9264 0.3663 0.033 Uiso 1 1 calc R
B13 B 0.2243(11) 0.9502(7) 0.4171(10) 0.026(3) Uani 1 1 d U
H13 H 0.2579 0.8919 0.4368 0.031 Uiso 1 1 calc R
B14 B 0.3156(12) 1.0151(8) 0.3603(11) 0.033(3) Uani 1 1 d U
H14 H 0.4078 0.9996 0.3447 0.040 Uiso 1 1 calc R
B15 B 0.2099(13) 1.0737(8) 0.2732(12) 0.033(3) Uani 1 1 d U
H15 H 0.2328 1.0952 0.2017 0.040 Uiso 1 1 calc R
B16 B 0.0551(11) 1.0452(7) 0.2813(10) 0.028(3) Uani 1 1 d U
H16 H -0.0206 1.0482 0.2135 0.033 Uiso 1 1 calc R
B17 B 0.1338(12) 1.0033(7) 0.4933(11) 0.028(3) Uani 1 1 d U
H17 H 0.1100 0.9807 0.5639 0.034 Uiso 1 1 calc R
B18 B 0.2912(13) 1.0320(8) 0.4859(12) 0.037(3) Uani 1 1 d U
H18 H 0.3679 1.0273 0.5527 0.044 Uiso 1 1 calc R
B19 B 0.2822(13) 1.1090(8) 0.3986(12) 0.037(3) Uani 1 1 d U
H19 H 0.3530 1.1545 0.4088 0.045 Uiso 1 1 calc R
B20 B 0.1218(12) 1.1285(8) 0.3490(11) 0.032(3) Uani 1 1 d U
H20 H 0.0890 1.1867 0.3273 0.038 Uiso 1 1 calc R
B21 B 0.0300(12) 1.0627(8) 0.4054(11) 0.032(3) Uani 1 1 d U
H21 H -0.0630 1.0787 0.4189 0.038 Uiso 1 1 calc R
B22 B 0.1720(12) 1.1013(8) 0.4766(11) 0.031(3) Uani 1 1 d U
H22 H 0.1715 1.1427 0.5385 0.037 Uiso 1 1 calc R
Hg2 Hg 0.16054(3) 0.90277(2) 0.17467(3) 0.02808(13) Uani 1 1 d .
C9 C 0.1300(10) 0.8252(6) 0.0591(9) 0.028(2) Uani 1 1 d .
C10 C 0.2213(11) 0.7686(6) 0.0465(10) 0.036(3) Uani 1 1 d .
H10A H 0.2992 0.7695 0.0899 0.044 Uiso 1 1 calc R
C11 C 0.1969(11) 0.7132(7) -0.0276(10) 0.034(3) Uani 1 1 d .
H11A H 0.2561 0.6757 -0.0318 0.041 Uiso 1 1 calc R
C12 C 0.0848(12) 0.7134(7) -0.0954(11) 0.036(3) Uani 1 1 d .
H12A H 0.0697 0.6764 -0.1463 0.043 Uiso 1 1 calc R
C13 C -0.0065(13) 0.7673(8) -0.0899(11) 0.043(3) Uani 1 1 d .
H13A H -0.0822 0.7663 -0.1362 0.052 Uiso 1 1 calc R
C14 C 0.0165(10) 0.8231(7) -0.0142(9) 0.028(3) Uani 1 1 d .
H14A H -0.0442 0.8599 -0.0116 0.034 Uiso 1 1 calc R
N1 N -0.0700(8) 0.6264(5) 0.1855(8) 0.030(2) Uani 1 1 d .
C20 C -0.0034(14) 0.6003(10) 0.1015(12) 0.048(4) Uani 1 1 d .
H20A H -0.0244 0.6348 0.0440 0.058 Uiso 1 1 calc R
H20B H 0.0862 0.6033 0.1266 0.058 Uiso 1 1 calc R
C21 C -0.0372(15) 0.5195(11) 0.0654(15) 0.068(5) Uani 1 1 d .
H21A H -0.0254 0.4857 0.1231 0.102 Uiso 1 1 calc R
H21B H 0.0155 0.5037 0.0195 0.102 Uiso 1 1 calc R
H21C H -0.1230 0.5179 0.0307 0.102 Uiso 1 1 calc R
C22 C -0.0258(15) 0.7078(8) 0.2083(13) 0.055(4) Uani 1 1 d .
H22A H 0.0643 0.7071 0.2305 0.066 Uiso 1 1 calc R
H22B H -0.0443 0.7367 0.1451 0.066 Uiso 1 1 calc R
C23 C -0.0797(14) 0.7488(8) 0.2854(13) 0.054(4) Uani 1 1 d .
H23A H -0.1674 0.7567 0.2603 0.082 Uiso 1 1 calc R
H23B H -0.0388 0.7972 0.2993 0.082 Uiso 1 1 calc R
H23C H -0.0679 0.7192 0.3470 0.082 Uiso 1 1 calc R
C24 C -0.0396(13) 0.5769(8) 0.2740(11) 0.044(3) Uani 1 1 d .
H24A H -0.0572 0.5247 0.2514 0.053 Uiso 1 1 calc R
H24B H -0.0952 0.5893 0.3200 0.053 Uiso 1 1 calc R
C25 C 0.0964(12) 0.5803(8) 0.3350(10) 0.040(3) Uani 1 1 d .
H25A H 0.1518 0.5591 0.2947 0.061 Uiso 1 1 calc R
H25B H 0.1029 0.5515 0.3969 0.061 Uiso 1 1 calc R
H25C H 0.1191 0.6324 0.3512 0.061 Uiso 1 1 calc R
C26 C -0.2093(13) 0.6242(9) 0.1466(14) 0.055(4) Uani 1 1 d .
H26A H -0.2503 0.6465 0.1978 0.066 Uiso 1 1 calc R
H26B H -0.2356 0.5713 0.1380 0.066 Uiso 1 1 calc R
C27 C -0.2544(13) 0.6668(9) 0.0438(12) 0.054(4) Uani 1 1 d .
H27A H -0.2317 0.7197 0.0520 0.081 Uiso 1 1 calc R
H27B H -0.3437 0.6625 0.0240 0.081 Uiso 1 1 calc R
H27C H -0.2158 0.6446 -0.0079 0.081 Uiso 1 1 calc R
N2 N 0.3255(8) 0.7586(5) 0.6719(8) 0.028(2) Uani 1 1 d .
C30 C 0.3393(11) 0.8448(7) 0.6736(10) 0.038(3) Uani 1 1 d .
H30A H 0.4276 0.8569 0.6921 0.046 Uiso 1 1 calc R
H30B H 0.3095 0.8637 0.6048 0.046 Uiso 1 1 calc R
C31 C 0.2731(12) 0.8873(7) 0.7435(11) 0.046(4) Uani 1 1 d .
H31A H 0.1852 0.8889 0.7149 0.068 Uiso 1 1 calc R
H31B H 0.3052 0.9384 0.7524 0.068 Uiso 1 1 calc R
H31C H 0.2862 0.8620 0.8085 0.068 Uiso 1 1 calc R
C32 C 0.3831(11) 0.7267(7) 0.5865(10) 0.033(3) Uani 1 1 d .
H32A H 0.3430 0.7507 0.5231 0.040 Uiso 1 1 calc R
H32B H 0.4708 0.7409 0.5991 0.040 Uiso 1 1 calc R
C33 C 0.3741(12) 0.6431(8) 0.5731(12) 0.045(3) Uani 1 1 d .
H33A H 0.4139 0.6184 0.6352 0.068 Uiso 1 1 calc R
H33B H 0.4148 0.6281 0.5187 0.068 Uiso 1 1 calc R
H33C H 0.2877 0.6283 0.5567 0.068 Uiso 1 1 calc R
C34 C 0.3874(11) 0.7251(7) 0.7732(9) 0.032(3) Uani 1 1 d .
H34A H 0.3659 0.6714 0.7736 0.038 Uiso 1 1 calc R
H34B H 0.3532 0.7498 0.8266 0.038 Uiso 1 1 calc R
C35 C 0.5308(11) 0.7325(8) 0.7992(11) 0.042(3) Uani 1 1 d .
H35A H 0.5670 0.7001 0.7548 0.063 Uiso 1 1 calc R
H35B H 0.5609 0.7174 0.8688 0.063 Uiso 1 1 calc R
H35C H 0.5541 0.7845 0.7902 0.063 Uiso 1 1 calc R
C36 C 0.1872(10) 0.7362(6) 0.6563(10) 0.030(3) Uani 1 1 d .
H36A H 0.1523 0.7573 0.7118 0.036 Uiso 1 1 calc R
H36B H 0.1811 0.6811 0.6597 0.036 Uiso 1 1 calc R
C37 C 0.1086(10) 0.7637(7) 0.5546(12) 0.040(3) Uani 1 1 d .
H37A H 0.1141 0.8182 0.5504 0.060 Uiso 1 1 calc R
H37B H 0.0230 0.7491 0.5506 0.060 Uiso 1 1 calc R
H37C H 0.1396 0.7409 0.4992 0.060 Uiso 1 1 calc R
O1 O 0.3035(10) 0.7284(7) 0.3189(8) 0.059(3) Uani 1 1 d .
C40 C 0.4099(14) 0.7128(8) 0.3119(12) 0.047(3) Uani 1 1 d .
C41 C 0.5176(14) 0.7582(9) 0.3620(12) 0.052(4) Uani 1 1 d .
H41A H 0.4900 0.7971 0.4031 0.078 Uiso 1 1 calc R
H41B H 0.5564 0.7816 0.3112 0.078 Uiso 1 1 calc R
H41C H 0.5768 0.7257 0.4046 0.078 Uiso 1 1 calc R
C42 C 0.4374(19) 0.6471(12) 0.2496(17) 0.082(6) Uani 1 1 d .
H42A H 0.4852 0.6097 0.2932 0.123 Uiso 1 1 calc R
H42B H 0.4844 0.6644 0.2003 0.123 Uiso 1 1 calc R
H42C H 0.3604 0.6247 0.2149 0.123 Uiso 1 1 calc R

loop_
_atom_site_aniso_label
_atom_site_aniso_U_11
_atom_site_aniso_U_22
_atom_site_aniso_U_33
_atom_site_aniso_U_23
_atom_site_aniso_U_13
_atom_site_aniso_U_12
C1 0.029(4) 0.026(4) 0.012(4) 0.000(3) 0.003(3) 0.002(3)
B1 0.028(4) 0.031(4) 0.029(5) -0.005(4) 0.010(4) 0.003(4)
B2 0.031(4) 0.034(5) 0.040(5) 0.000(4) 0.003(4) 0.002(4)
B3 0.027(4) 0.034(4) 0.036(5) 0.004(4) 0.005(4) -0.004(4)
B4 0.029(4) 0.029(4) 0.035(5) -0.006(4) 0.002(4) -0.002(4)
B5 0.027(4) 0.027(5) 0.029(5) 0.002(4) 0.005(4) 0.000(3)
B6 0.026(4) 0.038(4) 0.028(5) 0.004(4) 0.007(4) 0.000(4)
B7 0.039(5) 0.036(5) 0.039(5) 0.003(4) 0.005(4) 0.001(4)
B8 0.039(5) 0.045(5) 0.041(5) -0.003(4) 0.005(4) 0.004(4)
B9 0.033(5) 0.043(5) 0.045(5) 0.002(4) 0.002(4) -0.007(4)
B10 0.026(4) 0.034(4) 0.026(5) -0.003(4) 0.004(4) -0.004(4)
B11 0.037(4) 0.037(5) 0.029(5) 0.000(4) 0.011(4) -0.002(4)
Hg1 0.0263(2) 0.0321(2) 0.0292(3) -0.00128(19) -0.00119(17) 0.00138(18)
C2 0.035(5) 0.040(8) 0.013(6) 0.005(4) 0.005(4) -0.015(5)
C3 0.044(7) 0.052(9) 0.018(7) 0.005(5) 0.008(5) 0.013(5)
C4 0.039(7) 0.050(8) 0.051(9) 0.009(7) 0.003(6) 0.011(6)
C5 0.051(7) 0.049(8) 0.047(9) 0.006(7) -0.005(7) -0.009(7)
C6 0.036(7) 0.054(8) 0.041(8) -0.021(7) 0.009(6) 0.002(7)
C7 0.021(5) 0.038(7) 0.042(8) -0.005(5) 0.013(5) 0.004(5)
C8 0.029(4) 0.029(4) 0.033(5) 0.002(4) 0.003(3) -0.001(3)
B12 0.030(4) 0.030(4) 0.026(5) -0.005(4) 0.011(4) 0.002(4)
B13 0.034(4) 0.027(5) 0.021(4) -0.002(4) 0.015(4) 0.004(4)
B14 0.029(4) 0.036(5) 0.035(5) -0.002(4) 0.007(4) 0.001(4)
B15 0.034(4) 0.031(5) 0.034(5) 0.001(4) 0.004(4) -0.004(4)
B16 0.028(4) 0.027(4) 0.028(5) -0.002(4) 0.002(4) 0.001(4)
B17 0.032(4) 0.028(4) 0.026(5) -0.003(4) 0.010(4) 0.003(4)
B18 0.032(4) 0.040(5) 0.037(5) -0.004(4) 0.005(4) 0.001(4)
B19 0.035(5) 0.037(5) 0.038(5) -0.003(4) 0.004(4) -0.003(4)
B20 0.030(4) 0.030(4) 0.033(5) 0.003(4) 0.001(4) 0.003(4)
B21 0.028(4) 0.032(4) 0.035(5) 0.003(4) 0.007(4) -0.001(4)
B22 0.030(4) 0.033(4) 0.029(5) -0.001(4) 0.005(4) -0.003(4)
Hg2 0.0263(2) 0.0278(2) 0.0288(3) -0.00267(18) 0.00232(17) -0.00029(17)
C9 0.029(5) 0.025(5) 0.032(7) -0.009(5) 0.007(5) -0.009(4)
C10 0.033(6) 0.023(6) 0.048(8) -0.011(5) -0.005(6) -0.001(5)
C11 0.039(7) 0.039(7) 0.026(7) 0.012(5) 0.013(5) 0.000(5)
C12 0.046(7) 0.022(6) 0.042(8) -0.009(5) 0.013(6) -0.013(5)
C13 0.040(7) 0.042(8) 0.039(8) 0.009(6) -0.011(6) -0.010(6)
C14 0.025(5) 0.041(7) 0.018(6) 0.006(5) 0.002(5) 0.003(5)
N1 0.023(4) 0.031(5) 0.031(6) 0.007(4) -0.009(4) -0.006(4)
C20 0.045(8) 0.068(10) 0.038(9) -0.016(7) 0.023(7) 0.000(7)
C21 0.054(9) 0.088(13) 0.066(12) -0.027(10) 0.021(8) 0.010(9)
C22 0.062(9) 0.043(8) 0.054(10) 0.009(7) -0.006(8) -0.014(7)
C23 0.060(9) 0.031(7) 0.063(10) -0.006(6) -0.009(7) 0.005(6)
C24 0.049(7) 0.045(7) 0.039(8) 0.004(6) 0.010(6) -0.002(6)
C25 0.039(7) 0.054(8) 0.026(7) 0.012(6) 0.002(6) 0.005(6)
C26 0.038(7) 0.045(8) 0.083(13) 0.006(7) 0.011(7) -0.008(6)
C27 0.047(8) 0.052(8) 0.049(9) 0.008(7) -0.023(7) 0.001(6)
N2 0.018(4) 0.025(5) 0.036(6) 0.000(4) -0.004(4) 0.001(3)
C30 0.033(6) 0.033(7) 0.043(8) 0.001(5) -0.010(5) -0.006(5)
C31 0.041(6) 0.044(9) 0.046(8) -0.013(6) -0.007(6) 0.005(5)
C32 0.029(6) 0.044(7) 0.028(7) 0.000(5) 0.007(5) 0.004(5)
C33 0.033(6) 0.047(8) 0.051(9) 0.000(6) -0.002(6) 0.004(6)
C34 0.038(6) 0.043(7) 0.014(6) -0.009(5) 0.004(5) 0.008(5)
C35 0.028(6) 0.048(8) 0.045(9) 0.008(6) -0.006(6) -0.002(5)
C36 0.025(5) 0.024(6) 0.039(8) -0.001(5) 0.004(5) -0.001(4)
C37 0.020(5) 0.032(6) 0.063(10) 0.003(6) -0.005(6) -0.007(5)
O1 0.055(6) 0.079(8) 0.042(7) -0.004(5) 0.006(5) -0.008(5)
C40 0.051(8) 0.038(7) 0.048(9) 0.013(6) 0.003(7) -0.001(6)
C41 0.055(8) 0.056(9) 0.049(10) 0.011(7) 0.021(7) -0.019(7)
C42 0.077(13) 0.077(12) 0.083(16) -0.014(11) -0.002(11) 0.018(10)

loop_
_atom_type_symbol
_atom_type_description
_atom_type_scat_dispersion_real
_atom_type_scat_dispersion_imag
_atom_type_scat_source
C C 0.0033 0.0016 'International Tables Vol C Tables 4.2.6.8 and 6.1.1.4'
H H 0.0000 0.0000 'International Tables Vol C Tables 4.2.6.8 and 6.1.1.4'
B B 0.0013 0.0007 'International Tables Vol C Tables 4.2.6.8 and 6.1.1.4'
N N 0.0061 0.0033 'International Tables Vol C Tables 4.2.6.8 and 6.1.1.4'
Hg Hg -2.3894 9.2266 'International Tables Vol C Tables 4.2.6.8 and 6.1.1.4'
O O 0.0106 0.0060 'International Tables Vol C Tables 4.2.6.8 and 6.1.1.4'

loop_
_geom_angle_atom_site_label_1
_geom_angle_atom_site_label_2
_geom_angle_atom_site_label_3
_geom_angle
B3 C1 B4 64.4(8)
B3 C1 B2 63.2(8)
B4 C1 B2 116.4(9)
B3 C1 B5 115.9(8)
B4 C1 B5 63.2(7)
B2 C1 B5 113.6(8)
B3 C1 B1 114.1(8)
B4 C1 B1 114.0(8)
B2 C1 B1 61.9(7)
B5 C1 B1 61.0(7)
B3 C1 Hg1 121.7(6)
B4 C1 Hg1 117.2(7)
B2 C1 Hg1 119.7(7)
B5 C1 Hg1 113.7(7)
B1 C1 Hg1 115.6(7)
B7 B1 C1 103.5(9)
B7 B1 B6 61.4(8)
C1 B1 B6 104.3(9)
B7 B1 B5 109.1(10)
C1 B1 B5 58.6(6)
B6 B1 B5 60.2(7)
B7 B1 B2 59.7(8)
C1 B1 B2 57.7(7)
B6 B1 B2 108.8(10)
B5 B1 B2 108.0(9)
B7 B1 H1 122.0
C1 B1 H1 126.0
B6 B1 H1 121.6
B5 B1 H1 121.0
B2 B1 H1 121.7
C1 B2 B7 105.0(9)
C1 B2 B8 103.8(10)
B7 B2 B8 60.8(8)
C1 B2 B3 57.1(7)
B7 B2 B3 108.1(10)
B8 B2 B3 59.8(8)
C1 B2 B1 60.4(7)
B7 B2 B1 58.9(8)
B8 B2 B1 107.8(10)
B3 B2 B1 107.9(9)
C1 B2 H2 124.9
B7 B2 H2 122.2
B8 B2 H2 122.5
B3 B2 H2 122.0
B1 B2 H2 121.3
C1 B3 B9 104.6(9)
C1 B3 B8 105.9(10)
B9 B3 B8 61.6(8)
C1 B3 B2 59.7(8)
B9 B3 B2 109.0(10)
B8 B3 B2 59.9(9)
C1 B3 B4 58.2(7)
B9 B3 B4 59.6(8)
B8 B3 B4 109.2(9)
B2 B3 B4 108.6(10)
C1 B3 H3 124.6
B9 B3 H3 122.0
B8 B3 H3 121.2
B2 B3 H3 120.9
B4 B3 H3 121.5
C1 B4 B9 103.9(10)
C1 B4 B3 57.3(7)
B9 B4 B3 59.5(8)
C1 B4 B5 59.7(7)
B9 B4 B5 107.9(10)
B3 B4 B5 107.3(10)
C1 B4 B10 105.9(9)
B9 B4 B10 59.8(7)
B3 B4 B10 107.5(10)
B5 B4 B10 60.6(7)
C1 B4 H4 124.6
B9 B4 H4 122.9
B3 B4 H4 122.6
B5 B4 H4 121.1
B10 B4 H4 121.8
C1 B5 B1 60.3(7)
C1 B5 B6 105.1(8)
B1 B5 B6 59.7(8)
C1 B5 B4 57.1(7)
B1 B5 B4 108.2(9)
B6 B5 B4 108.2(10)
C1 B5 B10 103.3(9)
B1 B5 B10 107.9(10)
B6 B5 B10 60.2(8)
B4 B5 B10 59.9(7)
C1 B5 H5 125.1
B1 B5 H5 120.9
B6 B5 H5 122.0
B4 B5 H5 121.9
B10 B5 H5 122.9
B1 B6 B5 60.1(7)
B1 B6 B11 106.8(9)
B5 B6 B11 108.3(9)
B1 B6 B7 58.6(8)
B5 B6 B7 106.9(9)
B11 B6 B7 59.4(8)
B1 B6 B10 108.7(9)
B5 B6 B10 60.8(8)
B11 B6 B10 60.4(7)
B7 B6 B10 107.9(9)
B1 B6 H6 122.2
B5 B6 H6 121.5
B11 B6 H6 122.0
B7 B6 H6 122.9
B10 B6 H6 120.8
B1 B7 B2 61.5(8)
B1 B7 B11 108.3(10)
B2 B7 B11 108.3(10)
B1 B7 B8 109.1(10)
B2 B7 B8 59.8(8)
B11 B7 B8 60.1(8)
B1 B7 B6 60.0(8)
B2 B7 B6 109.1(10)
B11 B7 B6 59.9(8)
B8 B7 B6 108.3(10)
B1 B7 H7 120.9
B2 B7 H7 121.0
B11 B7 H7 121.8
B8 B7 H7 121.5
B6 B7 H7 121.5
B3 B8 B2 60.3(9)
B3 B8 B11 107.9(11)
B2 B8 B11 107.5(11)
B3 B8 B7 107.3(12)
B2 B8 B7 59.4(8)
B11 B8 B7 59.6(8)
B3 B8 B9 59.1(9)
B2 B8 B9 107.4(12)
B11 B8 B9 60.6(8)
B7 B8 B9 107.5(11)
B3 B8 H8 122.0
B2 B8 H8 122.1
B11 B8 H8 121.6
B7 B8 H8 122.4
B9 B8 H8 122.0
B3 B9 B4 61.0(8)
B3 B9 B10 109.7(11)
B4 B9 B10 61.1(8)
B3 B9 B8 59.3(8)
B4 B9 B8 108.5(12)
B10 B9 B8 108.6(11)
B3 B9 B11 106.8(11)
B4 B9 B11 108.4(11)
B10 B9 B11 60.4(8)
B8 B9 B11 59.1(8)
B3 B9 H9 121.7
B4 B9 H9 120.8
B10 B9 H9 120.4
B8 B9 H9 122.1
B11 B9 H9 122.5
B9 B10 B4 59.1(8)
B9 B10 B6 107.7(9)
B4 B10 B6 106.9(9)
B9 B10 B11 60.7(8)
B4 B10 B11 107.1(9)
B6 B10 B11 59.2(7)
B9 B10 B5 106.5(9)
B4 B10 B5 59.5(7)
B6 B10 B5 58.9(7)
B11 B10 B5 105.8(9)
B9 B10 H10 121.9
B4 B10 H10 122.4
B6 B10 H10 122.3
B11 B10 H10 122.3
B5 B10 H10 123.2
B7 B11 B6 60.7(8)
B7 B11 B8 60.3(8)
B6 B11 B8 109.0(10)
B7 B11 B10 108.8(10)
B6 B11 B10 60.3(8)
B8 B11 B10 108.4(10)
B7 B11 B9 107.7(10)
B6 B11 B9 107.2(10)
B8 B11 B9 60.3(7)
B10 B11 B9 58.9(7)
B7 B11 H11 121.3
B6 B11 H11 121.4
B8 B11 H11 121.0
B10 B11 H11 121.7
B9 B11 H11 122.6
C2 Hg1 C1 175.4(4)
C3 C2 C7 119.4(10)
C3 C2 Hg1 120.0(9)
C7 C2 Hg1 120.4(8)
C2 C3 C4 120.1(12)
C2 C3 H3A 120.0
C4 C3 H3A 120.0
C3 C4 C5 119.9(12)
C3 C4 H4A 120.1
C5 C4 H4A 120.1
C4 C5 C6 120.3(13)
C4 C5 H5A 119.8
C6 C5 H5A 119.8
C7 C6 C5 118.4(11)
C7 C6 H6A 120.8
C5 C6 H6A 120.8
C6 C7 C2 121.7(10)
C6 C7 H7A 119.1
C2 C7 H7A 119.1
B13 C8 B14 62.9(8)
B13 C8 B16 113.4(9)
B14 C8 B16 113.2(9)
B13 C8 B15 114.6(9)
B14 C8 B15 62.5(7)
B16 C8 B15 62.1(7)
B13 C8 B12 62.4(7)
B14 C8 B12 113.2(9)
B16 C8 B12 61.1(7)
B15 C8 B12 112.5(10)
B13 C8 Hg2 120.8(8)
B14 C8 Hg2 123.4(8)
B16 C8 Hg2 113.8(7)
B15 C8 Hg2 118.0(8)
B12 C8 Hg2 116.1(7)
B21 B12 B17 62.5(8)
B21 B12 C8 105.1(9)
B17 B12 C8 105.4(9)
B21 B12 B16 60.3(8)
B17 B12 B16 110.1(9)
C8 B12 B16 58.0(7)
B21 B12 B13 109.7(9)
B17 B12 B13 61.5(7)
C8 B12 B13 56.2(6)
B16 B12 B13 105.6(9)
B21 B12 H12 120.7
B17 B12 H12 120.0
C8 B12 H12 125.9
B16 B12 H12 122.0
B13 B12 H12 122.4
C8 B13 B14 59.5(7)
C8 B13 B18 105.8(9)
B14 B13 B18 59.9(8)
C8 B13 B12 61.3(7)
B14 B13 B12 109.6(9)
B18 B13 B12 106.6(8)
C8 B13 B17 106.4(9)
B14 B13 B17 109.0(9)
B18 B13 B17 60.6(7)
B12 B13 B17 57.7(7)
C8 B13 H13 122.7
B14 B13 H13 120.6
B18 B13 H13 122.8
B12 B13 H13 121.7
B17 B13 H13 122.4
C8 B14 B18 104.6(10)
C8 B14 B13 57.7(7)
B18 B14 B13 60.1(8)
C8 B14 B19 105.5(9)
B18 B14 B19 59.8(8)
B13 B14 B19 107.7(10)
C8 B14 B15 59.1(7)
B18 B14 B15 108.7(10)
B13 B14 B15 107.5(9)
B19 B14 B15 61.0(8)
C8 B14 H14 124.8
B18 B14 H14 122.2
B13 B14 H14 122.2
B19 B14 H14 121.9
B15 B14 H14 120.9
C8 B15 B16 58.8(7)
C8 B15 B14 58.4(7)
B16 B15 B14 107.2(10)
C8 B15 B20 104.7(10)
B16 B15 B20 60.0(8)
B14 B15 B20 106.6(10)
C8 B15 B19 103.7(10)
B16 B15 B19 106.5(11)
B14 B15 B19 59.2(8)
B20 B15 B19 58.8(8)
C8 B15 H15 124.7
B16 B15 H15 121.8
B14 B15 H15 122.2
B20 B15 H15 122.8
B19 B15 H15 123.6
C8 B16 B21 105.6(9)
C8 B16 B12 60.9(7)
B21 B16 B12 58.0(7)
C8 B16 B15 59.1(7)
B21 B16 B15 109.4(9)
B12 B16 B15 109.9(9)
C8 B16 B20 105.2(8)
B21 B16 B20 60.4(8)
B12 B16 B20 106.9(9)
B15 B16 B20 60.5(8)
C8 B16 H16 123.6
B21 B16 H16 122.4
B12 B16 H16 121.5
B15 B16 H16 120.2
B20 B16 H16 122.7
B12 B17 B22 105.9(10)
B12 B17 B21 58.2(7)
B22 B17 B21 59.7(7)
B12 B17 B13 60.9(7)
B22 B17 B13 104.9(9)
B21 B17 B13 105.9(10)
B12 B17 B18 107.8(10)
B22 B17 B18 58.7(7)
B21 B17 B18 106.6(10)
B13 B17 B18 58.9(7)
B12 B17 H17 122.0
B22 B17 H17 123.5
B21 B17 H17 123.0
B13 B17 H17 123.0
B18 B17 H17 122.3
B22 B18 B19 59.1(8)
B22 B18 B14 107.1(10)
B19 B18 B14 60.3(8)
B22 B18 B13 107.3(9)
B19 B18 B13 108.0(10)
B14 B18 B13 60.0(8)
B22 B18 B17 60.1(7)
B19 B18 B17 108.5(10)
B14 B18 B17 109.0(10)
B13 B18 B17 60.5(7)
B22 B18 H18 122.7
B19 B18 H18 121.7
B14 B18 H18 121.6
B13 B18 H18 121.8
B17 B18 H18 120.8
B22 B19 B18 60.2(8)
B22 B19 B20 59.6(8)
B18 B19 B20 108.3(10)
B22 B19 B14 107.7(10)
B18 B19 B14 59.9(8)
B20 B19 B14 108.2(9)
B22 B19 B15 107.5(10)
B18 B19 B15 107.8(10)
B20 B19 B15 60.3(8)
B14 B19 B15 59.8(8)
B22 B19 H19 122.1
B18 B19 H19 121.5
B20 B19 H19 121.5
B14 B19 H19 121.8
B15 B19 H19 121.9
B22 B20 B19 59.3(8)
B22 B20 B21 60.5(8)
B19 B20 B21 108.1(9)
B22 B20 B16 106.7(9)
B19 B20 B16 107.6(9)
B21 B20 B16 58.8(8)
B22 B20 B15 107.6(9)
B19 B20 B15 60.8(8)
B21 B20 B15 107.3(10)
B16 B20 B15 59.4(7)
B22 B20 H20 122.2
B19 B20 H20 121.5
B21 B20 H20 121.9
B16 B20 H20 122.8
B15 B20 H20 121.8
B12 B21 B16 61.7(8)
B12 B21 B22 107.2(9)
B16 B21 B22 106.8(9)
B12 B21 B20 110.2(10)
B16 B21 B20 60.8(8)
B22 B21 B20 58.7(7)
B12 B21 B17 59.3(7)
B16 B21 B17 108.7(9)
B22 B21 B17 60.1(7)
B20 B21 B17 108.4(9)
B12 B21 H21 120.9
B16 B21 H21 121.1
B22 B21 H21 123.2
B20 B21 H21 121.0
B17 B21 H21 121.6
B19 B22 B20 61.1(8)
B19 B22 B18 60.7(8)
B20 B22 B18 109.9(10)
B19 B22 B21 109.8(10)
B20 B22 B21 60.8(8)
B18 B22 B21 109.1(9)
B19 B22 B17 110.7(10)
B20 B22 B17 110.3(10)
B18 B22 B17 61.2(8)
B21 B22 B17 60.3(7)
B19 B22 H22 120.3
B20 B22 H22 120.3
B18 B22 H22 120.9
B21 B22 H22 121.2
B17 B22 H22 120.2
C9 Hg2 C8 174.7(4)
C14 C9 C10 115.5(10)
C14 C9 Hg2 122.1(9)
C10 C9 Hg2 122.4(8)
C11 C10 C9 122.1(11)
C11 C10 H10A 119.0
C9 C10 H10A 119.0
C12 C11 C10 119.6(12)
C12 C11 H11A 120.2
C10 C11 H11A 120.2
C11 C12 C13 121.6(12)
C11 C12 H12A 119.2
C13 C12 H12A 119.2
C12 C13 C14 119.2(11)
C12 C13 H13A 120.4
C14 C13 H13A 120.4
C13 C14 C9 121.8(11)
C13 C14 H14A 119.1
C9 C14 H14A 119.1
C24 N1 C26 108.6(10)
C24 N1 C22 112.7(10)
C26 N1 C22 110.6(10)
C24 N1 C20 110.8(11)
C26 N1 C20 109.5(11)
C22 N1 C20 104.6(11)
C21 C20 N1 113.2(13)
C21 C20 H20A 108.9
N1 C20 H20A 108.9
C21 C20 H20B 108.9
N1 C20 H20B 108.9
H20A C20 H20B 107.8
C20 C21 H21A 109.5
C20 C21 H21B 109.5
H21A C21 H21B 109.5
C20 C21 H21C 109.5
H21A C21 H21C 109.5
H21B C21 H21C 109.5
C23 C22 N1 116.4(13)
C23 C22 H22A 108.2
N1 C22 H22A 108.2
C23 C22 H22B 108.2
N1 C22 H22B 108.2
H22A C22 H22B 107.3
C22 C23 H23A 109.5
C22 C23 H23B 109.5
H23A C23 H23B 109.5
C22 C23 H23C 109.5
H23A C23 H23C 109.5
H23B C23 H23C 109.5
N1 C24 C25 116.6(11)
N1 C24 H24A 108.1
C25 C24 H24A 108.1
N1 C24 H24B 108.1
C25 C24 H24B 108.1
H24A C24 H24B 107.3
C24 C25 H25A 109.5
C24 C25 H25B 109.5
H25A C25 H25B 109.5
C24 C25 H25C 109.5
H25A C25 H25C 109.5
H25B C25 H25C 109.5
N1 C26 C27 114.5(12)
N1 C26 H26A 108.6
C27 C26 H26A 108.6
N1 C26 H26B 108.6
C27 C26 H26B 108.6
H26A C26 H26B 107.6
C26 C27 H27A 109.5
C26 C27 H27B 109.5
H27A C27 H27B 109.5
C26 C27 H27C 109.5
H27A C27 H27C 109.5
H27B C27 H27C 109.5
C34 N2 C32 110.7(8)
C34 N2 C30 110.4(9)
C32 N2 C30 108.9(10)
C34 N2 C36 106.1(9)
C32 N2 C36 110.3(9)
C30 N2 C36 110.4(8)
C31 C30 N2 116.7(11)
C31 C30 H30A 108.1
N2 C30 H30A 108.1
C31 C30 H30B 108.1
N2 C30 H30B 108.1
H30A C30 H30B 107.3
C30 C31 H31A 109.5
C30 C31 H31B 109.5
H31A C31 H31B 109.5
C30 C31 H31C 109.5
H31A C31 H31C 109.5
H31B C31 H31C 109.5
C33 C32 N2 115.5(11)
C33 C32 H32A 108.4
N2 C32 H32A 108.4
C33 C32 H32B 108.4
N2 C32 H32B 108.4
H32A C32 H32B 107.5
C32 C33 H33A 109.5
C32 C33 H33B 109.5
H33A C33 H33B 109.5
C32 C33 H33C 109.5
H33A C33 H33C 109.5
H33B C33 H33C 109.5
N2 C34 C35 115.2(11)
N2 C34 H34A 108.5
C35 C34 H34A 108.5
N2 C34 H34B 108.5
C35 C34 H34B 108.5
H34A C34 H34B 107.5
C34 C35 H35A 109.5
C34 C35 H35B 109.5
H35A C35 H35B 109.5
C34 C35 H35C 109.5
H35A C35 H35C 109.5
H35B C35 H35C 109.5
N2 C36 C37 113.8(10)
N2 C36 H36A 108.8
C37 C36 H36A 108.8
N2 C36 H36B 108.8
C37 C36 H36B 108.8
H36A C36 H36B 107.7
C36 C37 H37A 109.5
C36 C37 H37B 109.5
H37A C37 H37B 109.5
C36 C37 H37C 109.5
H37A C37 H37C 109.5
H37B C37 H37C 109.5
O1 C40 C41 122.3(15)
O1 C40 C42 121.3(15)
C41 C40 C42 116.4(15)
C40 C41 H41A 109.5
C40 C41 H41B 109.5
H41A C41 H41B 109.5
C40 C41 H41C 109.5
H41A C41 H41C 109.5
H41B C41 H41C 109.5
C40 C42 H42A 109.5
C40 C42 H42B 109.5
H42A C42 H42B 109.5
C40 C42 H42C 109.5
H42A C42 H42C 109.5
H42B C42 H42C 109.5

loop_
_geom_bond_atom_site_label_1
_geom_bond_atom_site_label_2
_geom_bond_distance
C1 B3 1.664(17)
C1 B4 1.681(17)
C1 B2 1.710(18)
C1 B5 1.730(15)
C1 B1 1.759(16)
C1 Hg1 2.125(9)
B1 B7 1.74(2)
B1 B6 1.764(18)
B1 B5 1.772(19)
B1 B2 1.785(18)
B1 H1 1.1000
B2 B7 1.754(19)
B2 B8 1.76(2)
B2 B3 1.77(2)
B2 H2 1.1000
B3 B9 1.76(2)
B3 B8 1.76(2)
B3 B4 1.783(18)
B3 H3 1.1000
B4 B9 1.76(2)
B4 B5 1.788(18)
B4 B10 1.795(17)
B4 H4 1.1000
B5 B6 1.773(18)
B5 B10 1.807(19)
B5 H5 1.1000
B6 B11 1.776(19)
B6 B7 1.789(19)
B6 B10 1.797(19)
B6 H6 1.1000
B7 B11 1.77(2)
B7 B8 1.78(2)
B7 H7 1.1000
B8 B11 1.778(19)
B8 B9 1.80(2)
B8 H8 1.1000
B9 B10 1.772(18)
B9 B11 1.805(19)
B9 H9 1.1000
B10 B11 1.799(19)
B10 H10 1.1000
B11 H11 1.1000
Hg1 C2 2.079(11)
C2 C3 1.389(16)
C2 C7 1.390(17)
C3 C4 1.391(19)
C3 H3A 0.9300
C4 C5 1.40(2)
C4 H4A 0.9300
C5 C6 1.403(19)
C5 H5A 0.9300
C6 C7 1.384(18)
C6 H6A 0.9300
C7 H7A 0.9300
C8 B13 1.687(17)
C8 B14 1.720(16)
C8 B16 1.728(16)
C8 B15 1.733(18)
C8 B12 1.781(17)
C8 Hg2 2.082(12)
B12 B21 1.719(18)
B12 B17 1.740(18)
B12 B16 1.784(19)
B12 B13 1.799(16)
B12 H12 1.1000
B13 B14 1.777(19)
B13 B18 1.780(18)
B13 B17 1.810(17)
B13 H13 1.1000
B14 B18 1.78(2)
B14 B19 1.78(2)
B14 B15 1.791(19)
B14 H14 1.1000
B15 B16 1.785(18)
B15 B20 1.80(2)
B15 B19 1.81(2)
B15 H15 1.1000
B16 B21 1.76(2)
B16 B20 1.796(18)
B16 H16 1.1000
B17 B22 1.791(18)
B17 B21 1.795(18)
B17 B18 1.810(19)
B17 H17 1.1000
B18 B22 1.765(18)
B18 B19 1.77(2)
B18 H18 1.1000
B19 B22 1.74(2)
B19 B20 1.777(18)
B19 H19 1.1000
B20 B22 1.751(19)
B20 B21 1.79(2)
B20 H20 1.1000
B21 B22 1.784(17)
B21 H21 1.1000
B22 H22 1.1000
Hg2 C9 2.035(11)
C9 C14 1.420(15)
C9 C10 1.439(16)
C10 C11 1.375(18)
C10 H10A 0.9300
C11 C12 1.370(18)
C11 H11A 0.9300
C12 C13 1.39(2)
C12 H12A 0.9300
C13 C14 1.394(19)
C13 H13A 0.9300
C14 H14A 0.9300
N1 C24 1.452(16)
N1 C26 1.507(16)
N1 C22 1.517(17)
N1 C20 1.522(18)
C20 C21 1.52(2)
C20 H20A 0.9700
C20 H20B 0.9700
C21 H21A 0.9600
C21 H21B 0.9600
C21 H21C 0.9600
C22 C23 1.47(2)
C22 H22A 0.9700
C22 H22B 0.9700
C23 H23A 0.9600
C23 H23B 0.9600
C23 H23C 0.9600
C24 C25 1.547(18)
C24 H24A 0.9700
C24 H24B 0.9700
C25 H25A 0.9600
C25 H25B 0.9600
C25 H25C 0.9600
C26 C27 1.56(2)
C26 H26A 0.9700
C26 H26B 0.9700
C27 H27A 0.9600
C27 H27B 0.9600
C27 H27C 0.9600
N2 C34 1.508(15)
N2 C32 1.513(16)
N2 C30 1.518(15)
N2 C36 1.533(13)
C30 C31 1.488(19)
C30 H30A 0.9700
C30 H30B 0.9700
C31 H31A 0.9600
C31 H31B 0.9600
C31 H31C 0.9600
C32 C33 1.478(19)
C32 H32A 0.9700
C32 H32B 0.9700
C33 H33A 0.9600
C33 H33B 0.9600
C33 H33C 0.9600
C34 C35 1.540(16)
C34 H34A 0.9700
C34 H34B 0.9700
C35 H35A 0.9600
C35 H35B 0.9600
C35 H35C 0.9600
C36 C37 1.534(17)
C36 H36A 0.9700
C36 H36B 0.9700
C37 H37A 0.9600
C37 H37B 0.9600
C37 H37C 0.9600
O1 C40 1.214(19)
C40 C41 1.47(2)
C40 C42 1.49(3)
C41 H41A 0.9600
C41 H41B 0.9600
C41 H41C 0.9600
C42 H42A 0.9600
C42 H42B 0.9600
C42 H42C 0.9600
